data_7220696
loop_
_publ_author_name
'Tripathi, Sarita'
'Srirambalaji, Renganathan'
'Patra, Samir'
'Anantharaman, Ganapathi'

_publ_section_title
;
 Anion triggered and solvent assisted structural diversity and reversible
 single-crystal-to-single-crystal (SCSC) transformation between 1D and 2D
 coordination polymers
;
_journal_issue 46
_journal_name_full CrystEngComm
_journal_page_first 8876
_journal_paper_doi 10.1039/C5CE00690B
_journal_volume 17
_journal_year 2015
_chemical_formula_moiety 'C22 H22 Cd N10 O2, 2(N O3)'
_chemical_formula_sum 'C22 H22 Cd N12 O8'
_chemical_formula_weight 694.92
_chemical_name_systematic
;
 ?
;
_space_group_IT_number 14
_symmetry_cell_setting monoclinic
_symmetry_space_group_name_Hall '-P 2ybc'
_symmetry_space_group_name_H-M 'P 1 21/c 1'
_atom_sites_solution_hydrogens geom
_atom_sites_solution_primary direct
_atom_sites_solution_secondary difmap
_audit_creation_method SHELXL-97
_audit_update_record
;
2015-06-04 deposited with the CCDC.
2015-06-08 downloaded from the CCDC.
;
_cell_angle_alpha 90.00
_cell_angle_beta 93.617(1)
_cell_angle_gamma 90.00
_cell_formula_units_Z 2
_cell_length_a 8.6147(6)
_cell_length_b 16.5484(12)
_cell_length_c 9.3691(7)
_cell_measurement_reflns_used 2368
_cell_measurement_temperature 100(2)
_cell_measurement_theta_max 27.27
_cell_measurement_theta_min 2.37
_cell_volume 1332.99(17)
_computing_structure_refinement 'SHELXL-97 (Sheldrick, 1997)'
_computing_structure_solution 'SHELXS-97 (Sheldrick, 1990)'
_diffrn_ambient_temperature 100(2)
_diffrn_measured_fraction_theta_full 0.993
_diffrn_measured_fraction_theta_max 0.993
_diffrn_measurement_device_type 'CCD area detector'
_diffrn_measurement_method 'phi and omega scans'
_diffrn_radiation_monochromator graphite
_diffrn_radiation_source 'fine-focus sealed tube'
_diffrn_radiation_type MoK\a
_diffrn_radiation_wavelength 0.71073
_diffrn_reflns_av_R_equivalents 0.0323
_diffrn_reflns_av_sigmaI/netI 0.0379
_diffrn_reflns_limit_h_max 8
_diffrn_reflns_limit_h_min -10
_diffrn_reflns_limit_k_max 19
_diffrn_reflns_limit_k_min -20
_diffrn_reflns_limit_l_max 11
_diffrn_reflns_limit_l_min -11
_diffrn_reflns_number 7388
_diffrn_reflns_theta_full 26.00
_diffrn_reflns_theta_max 26.00
_diffrn_reflns_theta_min 2.37
_exptl_absorpt_coefficient_mu 0.892
_exptl_absorpt_correction_type none
_exptl_crystal_colour White
_exptl_crystal_density_diffrn 1.731
_exptl_crystal_density_method 'not measured'
_exptl_crystal_description Block
_exptl_crystal_F_000 700
_exptl_crystal_size_max 0.20
_exptl_crystal_size_mid 0.18
_exptl_crystal_size_min 0.14
_refine_diff_density_max 1.124
_refine_diff_density_min -1.201
_refine_diff_density_rms 0.182
_refine_ls_extinction_method none
_refine_ls_goodness_of_fit_ref 1.188
_refine_ls_hydrogen_treatment mixed
_refine_ls_matrix_type full
_refine_ls_number_parameters 201
_refine_ls_number_reflns 2604
_refine_ls_number_restraints 0
_refine_ls_restrained_S_all 1.188
_refine_ls_R_factor_all 0.0573
_refine_ls_R_factor_gt 0.0410
_refine_ls_shift/su_max 0.002
_refine_ls_shift/su_mean 0.001
_refine_ls_structure_factor_coef Fsqd
_refine_ls_weighting_details 'calc w=1/[\s^2^(Fo^2^)+(0.0721P)^2^+5.9857P] where P=(Fo^2^+2Fc^2^)/3'
_refine_ls_weighting_scheme calc
_refine_ls_wR_factor_gt 0.1037
_refine_ls_wR_factor_ref 0.1604
_reflns_number_gt 2096
_reflns_number_total 2604
_reflns_threshold_expression >2sigma(I)
_cod_data_source_file c5ce00690b2.cif
_cod_data_source_block 2aprcm
_cod_depositor_comments
;
The following automatic conversions were performed:

'_symmetry_cell_setting' value 'MONOCLINIC' changed to 'monoclinic'
according to
/usr/data/users/saulius/crontab/automatic-downloads/rss-feeds/RSC/lib/dictionaries/cif_core.dic
dictionary named 'cif_core.dic' version 2.4.2 from 2011-04-26.

Automatic conversion script
Id: cif_fix_values 3271 2015-04-21 07:52:19Z andrius 

 Adding full bibliography for 7220696--7220699.cif.
;
_cod_original_sg_symbol_H-M 'P 21/c'
_cod_database_code 7220696

loop_
_symmetry_equiv_pos_as_xyz
'x, y, z'
'-x, y+1/2, -z+1/2'
'-x, -y, -z'
'x, -y-1/2, z-1/2'

loop_
_atom_site_label
_atom_site_type_symbol
_atom_site_fract_x
_atom_site_fract_y
_atom_site_fract_z
_atom_site_U_iso_or_equiv
_atom_site_adp_type
_atom_site_occupancy
_atom_site_symmetry_multiplicity
_atom_site_calc_flag
_atom_site_refinement_flags
C1 C 0.3241(6) 0.1782(3) 0.5005(6) 0.0206(11) Uani 1 1 d .
H1 H 0.4106 0.2075 0.4695 0.025 Uiso 1 1 calc R
C2 C 0.1697(6) 0.0814(3) 0.5510(6) 0.0201(11) Uani 1 1 d .
H2 H 0.1288 0.0285 0.5604 0.024 Uiso 1 1 calc R
C3 C 0.0985(6) 0.1501(3) 0.5905(6) 0.0214(11) Uani 1 1 d .
H3 H 0.0014 0.1544 0.6325 0.026 Uiso 1 1 calc R
C4 C 0.1741(6) 0.2967(3) 0.5795(6) 0.0185(11) Uani 1 1 d .
C5 C 0.0763(6) 0.3223(3) 0.6831(6) 0.0215(11) Uani 1 1 d .
H5 H 0.0234 0.2847 0.7393 0.026 Uiso 1 1 calc R
C6 C 0.0594(6) 0.4041(3) 0.7008(5) 0.0188(11) Uani 1 1 d .
H6 H -0.0074 0.4242 0.7695 0.023 Uiso 1 1 calc R
C7 C 0.1405(6) 0.4578(3) 0.6176(6) 0.0217(11) Uani 1 1 d .
H7 H 0.1316 0.5147 0.6284 0.026 Uiso 1 1 calc R
C8 C 0.2342(6) 0.4243(3) 0.5190(5) 0.0179(10) Uani 1 1 d .
C9 C 0.4032(6) 0.4469(3) 0.3164(6) 0.0207(11) Uani 1 1 d .
H9 H 0.4237 0.3917 0.2970 0.025 Uiso 1 1 calc R
C10 C 0.3168(7) 0.5575(3) 0.4179(6) 0.0246(12) Uani 1 1 d .
H10 H 0.2657 0.5935 0.4784 0.030 Uiso 1 1 calc R
C11 C 0.4039(6) 0.5773(3) 0.3082(6) 0.0215(11) Uani 1 1 d .
H11 H 0.4274 0.6308 0.2797 0.026 Uiso 1 1 calc R
Cd1 Cd 0.5000 0.0000 0.5000 0.0166(2) Uani 1 2 d S
N1 N 0.3105(5) 0.0992(3) 0.4950(5) 0.0193(9) Uani 1 1 d .
N2 N 0.1965(5) 0.2129(3) 0.5570(5) 0.0190(9) Uani 1 1 d .
N3 N 0.2520(5) 0.3450(3) 0.4983(5) 0.0193(9) Uani 1 1 d .
N4 N 0.3170(5) 0.4740(3) 0.4241(5) 0.0188(9) Uani 1 1 d .
N5 N 0.4531(5) 0.5079(2) 0.2443(5) 0.0182(10) Uani 1 1 d .
N6 N 0.7308(6) 0.2206(3) 0.8407(5) 0.0242(10) Uani 1 1 d .
O1 O 0.6956(4) 0.0945(2) 0.5444(4) 0.0232(8) Uani 1 1 d .
H100 H 0.7004 0.1249 0.4731 0.035 Uiso 1 1 calc R
O2 O 0.8082(5) 0.2732(3) 0.9129(5) 0.0348(10) Uani 1 1 d .
O3 O 0.8011(5) 0.1581(2) 0.8016(4) 0.0247(9) Uani 1 1 d .
O4 O 0.5908(4) 0.2300(2) 0.8099(5) 0.0316(10) Uani 1 1 d .
H1A H 0.730(9) 0.113(5) 0.625(9) 0.05(2) Uiso 1 1 d .

loop_
_atom_site_aniso_label
_atom_site_aniso_U_11
_atom_site_aniso_U_22
_atom_site_aniso_U_33
_atom_site_aniso_U_23
_atom_site_aniso_U_13
_atom_site_aniso_U_12
C1 0.019(3) 0.022(3) 0.022(3) 0.006(2) 0.009(2) 0.002(2)
C2 0.019(3) 0.023(3) 0.020(3) 0.005(2) 0.007(2) -0.004(2)
C3 0.018(2) 0.023(3) 0.024(3) 0.010(2) 0.006(2) 0.001(2)
C4 0.014(2) 0.021(3) 0.021(3) 0.000(2) 0.005(2) -0.001(2)
C5 0.022(3) 0.022(3) 0.020(3) 0.001(2) 0.003(2) -0.002(2)
C6 0.019(2) 0.028(3) 0.010(2) -0.002(2) 0.0004(19) 0.003(2)
C7 0.022(3) 0.022(3) 0.022(3) 0.000(2) 0.002(2) -0.001(2)
C8 0.021(3) 0.017(3) 0.016(2) 0.003(2) 0.002(2) 0.001(2)
C9 0.023(3) 0.021(3) 0.018(3) -0.002(2) -0.001(2) 0.000(2)
C10 0.029(3) 0.023(3) 0.022(3) -0.002(2) 0.001(2) 0.001(2)
C11 0.027(3) 0.013(3) 0.024(3) 0.001(2) -0.004(2) -0.002(2)
Cd1 0.0188(3) 0.0135(3) 0.0180(3) -0.00066(19) 0.0040(2) -0.00045(19)
N1 0.012(2) 0.015(2) 0.031(3) 0.0069(18) 0.0008(17) 0.0003(17)
N2 0.020(2) 0.015(2) 0.022(2) 0.0049(18) 0.0045(18) 0.0043(18)
N3 0.017(2) 0.019(2) 0.021(2) -0.0026(18) -0.0008(17) 0.0000(17)
N4 0.026(2) 0.018(2) 0.013(2) 0.0010(17) 0.0031(18) 0.0028(19)
N5 0.022(2) 0.018(2) 0.015(2) -0.0017(16) 0.0042(18) 0.0036(17)
N6 0.032(3) 0.019(2) 0.023(3) -0.0011(19) 0.010(2) 0.004(2)
O1 0.023(2) 0.022(2) 0.024(2) -0.0010(16) -0.0013(16) -0.0087(16)
O2 0.034(2) 0.028(2) 0.042(3) -0.0168(19) -0.0008(19) 0.0011(19)
O3 0.034(2) 0.0189(19) 0.022(2) -0.0030(15) 0.0051(16) 0.0043(16)
O4 0.019(2) 0.024(2) 0.053(3) -0.0004(19) 0.0062(18) -0.0009(16)

loop_
_atom_type_symbol
_atom_type_description
_atom_type_scat_dispersion_real
_atom_type_scat_dispersion_imag
_atom_type_scat_source
C C 0.0033 0.0016 'International Tables Vol C Tables 4.2.6.8 and 6.1.1.4'
H H 0.0000 0.0000 'International Tables Vol C Tables 4.2.6.8 and 6.1.1.4'
N N 0.0061 0.0033 'International Tables Vol C Tables 4.2.6.8 and 6.1.1.4'
O O 0.0106 0.0060 'International Tables Vol C Tables 4.2.6.8 and 6.1.1.4'
Cd Cd -0.8075 1.2024 'International Tables Vol C Tables 4.2.6.8 and 6.1.1.4'

loop_
_geom_angle_atom_site_label_1
_geom_angle_atom_site_label_2
_geom_angle_atom_site_label_3
_geom_angle
_geom_angle_site_symmetry_1
_geom_angle_site_symmetry_3
N1 C1 N2 111.0(5) . .
C3 C2 N1 110.4(5) . .
C2 C3 N2 105.9(4) . .
N3 C4 C5 124.9(5) . .
N3 C4 N2 115.4(4) . .
C5 C4 N2 119.7(5) . .
C6 C5 C4 117.2(5) . .
C5 C6 C7 119.9(5) . .
C8 C7 C6 116.8(5) . .
N3 C8 C7 124.7(5) . .
N3 C8 N4 114.0(4) . .
C7 C8 N4 121.3(5) . .
N5 C9 N4 109.9(5) . .
C11 C10 N4 106.0(5) . .
C10 C11 N5 109.2(5) . .
N1 Cd1 N1 180 . 3_656
N1 Cd1 O1 91.66(15) . .
N1 Cd1 O1 88.34(15) 3_656 .
N1 Cd1 O1 88.34(15) . 3_656
N1 Cd1 O1 91.66(15) 3_656 3_656
O1 Cd1 O1 180.0 . 3_656
N1 Cd1 N5 83.96(16) . 4_566
N1 Cd1 N5 96.04(16) 3_656 4_566
O1 Cd1 N5 91.71(15) . 4_566
O1 Cd1 N5 88.29(15) 3_656 4_566
N1 Cd1 N5 96.04(16) . 2_645
N1 Cd1 N5 83.96(16) 3_656 2_645
O1 Cd1 N5 88.29(15) . 2_645
O1 Cd1 N5 91.71(15) 3_656 2_645
N5 Cd1 N5 180 4_566 2_645
C1 N1 C2 106.0(4) . .
C1 N1 Cd1 130.1(3) . .
C2 N1 Cd1 118.4(3) . .
C1 N2 C3 106.7(4) . .
C1 N2 C4 125.8(4) . .
C3 N2 C4 127.5(4) . .
C4 N3 C8 116.4(5) . .
C9 N4 C10 107.3(4) . .
C9 N4 C8 125.7(5) . .
C10 N4 C8 126.8(4) . .
C9 N5 C11 107.5(5) . .
C9 N5 Cd1 123.0(3) . 2_655
C11 N5 Cd1 123.1(3) . 2_655
O4 N6 O3 120.9(5) . .
O4 N6 O2 120.9(4) . .
O3 N6 O2 118.1(5) . .

loop_
_geom_bond_atom_site_label_1
_geom_bond_atom_site_label_2
_geom_bond_distance
_geom_bond_site_symmetry_2
C1 N1 1.314(7) .
C1 N2 1.375(7) .
C2 C3 1.355(8) .
C2 N1 1.383(6) .
C3 N2 1.387(7) .
C4 N3 1.316(7) .
C4 C5 1.390(7) .
C4 N2 1.418(7) .
C5 C6 1.373(8) .
C6 C7 1.398(7) .
C7 C8 1.380(7) .
C8 N3 1.337(7) .
C8 N4 1.434(7) .
C9 N5 1.303(7) .
C9 N4 1.366(7) .
C10 C11 1.351(8) .
C10 N4 1.382(7) .
C11 N5 1.375(7) .
Cd1 N1 2.313(4) .
Cd1 N1 2.313(4) 3_656
Cd1 O1 2.317(4) .
Cd1 O1 2.317(4) 3_656
Cd1 N5 2.353(5) 4_566
Cd1 N5 2.353(5) 2_645
N5 Cd1 2.353(5) 2_655
N6 O4 1.232(6) .
N6 O3 1.264(6) .
N6 O2 1.266(6) .
